data_9004037
loop_
_publ_author_name
'Men'shikov, Y. P.'
'Krivovichev, S. V.'
'Pakhomovsky, Y. A.'
'Yakovenchuk, V. N.'
'Ivanyuk G Yu'
'Mikhailova, J. A.'
'Armbruster, T.'
'Selivanova, E. A.'

_publ_section_title
;
 Chivruaiite, Ca4(Ti,Nb)5[(Si6O17)2|(OH,O)5]&#x00B7;13-14H2O, a new mineral
 from hydrothermal veins of Khibiny and Lovozero alkaline massifs
;
_journal_name_full 'American Mineralogist'
_journal_page_first 922
_journal_page_last 928
_journal_paper_doi 10.2138/am.2006.2032
_journal_volume 91
_journal_year 2006
_chemical_compound_source 'Chivruai River valley, Kola peninsula, Russia'
_chemical_formula_sum 'Ba0.025 Ca0.775 H14.986 K0.05 Mn0.1 Nb0.22 O12.73 Si3 Sr0.05 Ti1.03'
_chemical_name_mineral Chivruaiite
_space_group_IT_number 65
_symmetry_space_group_name_Hall '-C 2 2'
_symmetry_space_group_name_H-M 'C m m m'
_cell_angle_alpha 90
_cell_angle_beta 90
_cell_angle_gamma 90
_cell_formula_units_Z 4
_cell_length_a 7.1918
_cell_length_b 23.166
_cell_length_c 6.9472
_cell_volume 1157.440
_database_code_amcsd 0004161
_exptl_crystal_density_diffrn 2.405
_cod_original_formula_sum 'Ca.775 Sr.05 Mn.1 K.05 Ba.025 Ti1.03 Nb.22 Si3 O12.73 H14.986'
_cod_database_code 9004037

loop_
_space_group_symop_operation_xyz
x,y,z
1/2+x,1/2+y,z
x,-y,z
1/2+x,1/2-y,z
-x,y,-z
1/2-x,1/2+y,-z
-x,y,z
1/2-x,1/2+y,z
x,-y,-z
1/2+x,1/2-y,-z
x,y,-z
1/2+x,1/2+y,-z
-x,-y,z
1/2-x,1/2-y,z
-x,-y,-z
1/2-x,1/2-y,-z

loop_
_atom_site_aniso_label
_atom_site_aniso_U_11
_atom_site_aniso_U_22
_atom_site_aniso_U_33
_atom_site_aniso_U_12
_atom_site_aniso_U_13
_atom_site_aniso_U_23
Ca1 0.01650 0.02470 0.05500 0.00000 0.00000 0.01400
Sr1 0.01650 0.02470 0.05500 0.00000 0.00000 0.01400
Mn2 0.02300 0.03700 0.01200 0.00800 0.00000 0.00000
Ca2 0.02300 0.03700 0.01200 0.00800 0.00000 0.00000
Ti1 0.02240 0.01560 0.01370 0.00670 0.00000 0.00000
Nb1 0.02240 0.01560 0.01370 0.00670 0.00000 0.00000
Ti2 0.01710 0.01060 0.03300 0.00000 0.00000 0.00000
Si1 0.01730 0.01610 0.00960 0.00000 0.00000 -0.00020
Si2 0.01520 0.01010 0.02110 -0.00070 0.00000 0.00000
O1 0.02400 0.01100 0.03500 0.00000 0.00000 0.00000
O2 0.06800 0.02800 0.01000 0.00000 0.00000 0.00000
O3 0.01400 0.01600 0.02800 0.00000 0.00000 0.00000
O-H3 0.01400 0.01600 0.02800 0.00000 0.00000 0.00000
O4 0.01910 0.04070 0.04300 0.00710 -0.00400 -0.02700
O5 0.06700 0.01820 0.02000 0.00000 0.00000 0.00300
Wat6 0.09000 0.07100 0.05600 0.00000 0.00000 0.00000
O7 0.01300 0.02000 0.04000 -0.00100 0.00000 0.00000

loop_
_atom_site_label
_atom_site_fract_x
_atom_site_fract_y
_atom_site_fract_z
_atom_site_occupancy
_atom_site_U_iso_or_equiv
_atom_site_type_symbol
_atom_site_attached_hydrogens
Ca1 0.00000 0.13883 0.21450 0.35000 0.03200 Ca 0
Sr1 0.00000 0.13883 0.21450 0.02500 0.03200 Sr 0
Mn2 0.25000 0.25000 0.50000 0.10000 0.02400 Mn 0
Ca2 0.25000 0.25000 0.50000 0.07500 0.02400 Ca 0
K -0.85600 0.50000 0.50000 0.05000 0.12000 K 0
Ba -0.85600 0.50000 0.50000 0.02500 0.12000 Ba 0
Ti1 0.25000 0.25000 0.00000 0.78000 0.01720 Ti 0
Nb1 0.25000 0.25000 0.00000 0.22000 0.01720 Nb 0
Ti2 -0.50000 0.50000 0.03190 0.25000 0.02000 Ti 0
Si1 0.00000 0.33852 0.27054 1.00000 0.01430 Si 0
Si2 0.09620 0.43567 0.00000 0.50000 0.01550 Si 0
O1 0.00000 0.50000 0.00000 1.00000 0.02350 O 0
O2 0.00000 0.34540 0.50000 1.00000 0.03510 O 0
O3 0.00000 0.21976 0.00000 0.69600 0.01920 O 0
O-H3 0.00000 0.21976 0.00000 0.30400 0.01920 O 1
O4 0.18510 0.30653 0.20090 1.00000 0.03410 O 0
O5 0.00000 0.40438 0.18930 1.00000 0.03500 O 0
Wat6 0.00000 0.19860 0.50000 1.00000 0.07200 O 2
O7 0.31790 0.43870 0.04200 0.25000 0.02400 O 0
Wat8 -0.50000 0.50000 0.41400 0.30000 0.06400 O 2
O9 -0.50000 0.50000 0.26700 0.17400 0.04200 O 0
O-H9 -0.50000 0.50000 0.26700 0.07600 0.04200 O 1
Wat10 0.00000 0.50000 0.50000 0.34000 0.13000 O 2
Wat11 -0.50000 0.57830 0.50000 0.29000 0.08000 O 2
Wat12 0.41300 0.41100 0.00000 0.12000 0.08000 O 2
Wat13 -0.34000 0.56860 0.42500 0.19000 0.08000 O 2
Wat14 0.00000 0.09900 0.16600 0.11000 0.08000 O 2

loop_
_cod_changelog_entry_id
_cod_changelog_entry_author
_cod_changelog_entry_date
_cod_changelog_entry_text
1
;cod-tools version 3.8.0
Id: cif_guess_AMCSD_atom_types 9581 2023-05-17 12:35:41Z saulius
;
2023-05-18T11:37:49+03:00
;Derived atom types and hydrogen counts
from atom names that follow the AMCSD naming convention
(Wat == water, O-H == hydroxyl).
;
2
;cod-tools version 3.10.1
Id: cif_fix_AMCSD_aniso_labels 10200 2024-08-01 14:09:44Z saulius
;
2024-08-02T12:20:28+03:00
;Changed the following '_atom_site_aniso_label' values:
'OH3' -> 'O-H3'
;

loop_
_cod_related_entry_id
_cod_related_entry_database
_cod_related_entry_code
1 AMCSD 0004161
